data_9013278
loop_
_publ_author_name
'McCarthy, A. C.'
'Downs, R. T.'
'Thompson, R. M.'
'Redhammer, G. J.'

_publ_section_title
;
 In situ high-pressure single-crystal X-ray study of aegirine, NaFe3+Si2O6,
 and the role of M1 size in clinopyroxene compressibility
 Note: Pressure = 9.76 GPa
;
_journal_name_full 'American Mineralogist'
_journal_page_first 1829
_journal_page_last 1837
_journal_paper_doi 10.2138/am.2008.2725
_journal_volume 93
_journal_year 2008
_chemical_compound_source Synthetic
_chemical_formula_structural NaFe(Si2O6)
_chemical_formula_sum 'Fe Na O6 Si2'
_chemical_name_mineral Aegirine
_space_group_IT_number 15
_symmetry_space_group_name_Hall '-C 2yc'
_symmetry_space_group_name_H-M 'C 1 2/c 1'
_cell_angle_alpha 90
_cell_angle_beta 106.371
_cell_angle_gamma 90
_cell_length_a 9.4220
_cell_length_b 8.5480
_cell_length_c 5.1597
_cell_formula_units_Z 4
_cell_volume 398.710
_database_code_amcsd 0004765
_diffrn_ambient_pressure 9.76e+06
_exptl_crystal_density_diffrn 3.848
_cod_original_formula_sum 'Na Fe Si2 O6'
_cod_database_code 9013278

loop_
_space_group_symop_operation_xyz
x,y,z
1/2+x,1/2+y,z
x,-y,1/2+z
1/2+x,1/2-y,1/2+z
-x,y,1/2-z
1/2-x,1/2+y,1/2-z
-x,-y,-z
1/2-x,1/2-y,-z

loop_
_atom_site_label
_atom_site_fract_x
_atom_site_fract_y
_atom_site_fract_z
_atom_site_U_iso_or_equiv
Na 0.00000 0.30500 0.25000 0.01482
Fe 0.00000 0.90180 0.25000 0.01039
Si 0.29110 0.09180 0.23680 0.00975
O1 0.11490 0.08240 0.14120 0.00988
O2 0.35620 0.26150 0.31860 0.01191
O3 0.35570 0.01880 0.00320 0.01241

loop_
_cod_related_entry_id
_cod_related_entry_database
_cod_related_entry_code
1 AMCSD 0004765
